data_2239035
loop_
_publ_author_name
'Souilem, Amira'
'Zid, Mohamed Faouzi'
'Driss, Ahmed'

_publ_section_title
;
 \b-Li~0.37~Na~0.63~Fe(MoO~4~)~2~
;
_journal_coeditor_code VN2079
_journal_issue 2
_journal_name_full 'Acta Crystallographica Section E'
_journal_page_first i9
_journal_page_last i10
_journal_paper_doi 10.1107/S1600536814000646
_journal_volume 70
_journal_year 2014
_chemical_formula_iupac 'Li0.37 Na0.63 Fe (Mo O4)2'
_chemical_formula_moiety 'Fe Mo2 O8, 0.63(Na), 0.37(Li)'
_chemical_formula_sum 'Fe Li0.37 Mo2 Na0.63 O8'
_chemical_formula_weight 392.78
_chemical_name_systematic
;
Lithium/sodium iron(III) bis[orthomolybdate(VI)]
;
_space_group_IT_number 2
_symmetry_cell_setting triclinic
_symmetry_space_group_name_Hall '-P 1'
_symmetry_space_group_name_H-M 'P -1'
_atom_sites_solution_primary direct
_atom_sites_solution_secondary difmap
_audit_creation_method SHELXL-97
_cell_angle_alpha 91.060(6)
_cell_angle_beta 110.933(9)
_cell_angle_gamma 105.661(9)
_cell_formula_units_Z 2
_cell_length_a 6.8860(8)
_cell_length_b 7.2560(9)
_cell_length_c 7.3786(9)
_cell_measurement_reflns_used 25
_cell_measurement_temperature 298(2)
_cell_measurement_theta_max 15
_cell_measurement_theta_min 11
_cell_volume 328.84(7)
_computing_cell_refinement 'CAD-4 EXPRESS (Duisenberg, 1992; Mac\'i\<cek & Yordanov, 1992)'
_computing_data_collection 'CAD-4 EXPRESS (Duisenberg, 1992; Mac\'i\<cek & Yordanov, 1992)'
_computing_data_reduction 'XCAD4 (Harms & Wocadlo, 1995)'
_computing_molecular_graphics '<i>DIAMOND</i> (Brandenburg & Putz, 1999)'
_computing_publication_material 'WinGX (Farrugia, 2012)'
_computing_structure_refinement 'SHELXL97 (Sheldrick, 2008)'
_computing_structure_solution 'SHELXS97 (Sheldrick, 2008)'
_diffrn_ambient_temperature 298(2)
_diffrn_measured_fraction_theta_full 0.999
_diffrn_measured_fraction_theta_max 0.999
_diffrn_measurement_device_type 'Enraf-Nonius CAD-4'
_diffrn_measurement_method \w/2\q
_diffrn_radiation_monochromator graphite
_diffrn_radiation_source 'fine-focus sealed tube'
_diffrn_radiation_type MoK\a
_diffrn_radiation_wavelength 0.71073
_diffrn_reflns_av_R_equivalents 0.0147
_diffrn_reflns_av_sigmaI/netI 0.0177
_diffrn_reflns_limit_h_max 8
_diffrn_reflns_limit_h_min -8
_diffrn_reflns_limit_k_max 9
_diffrn_reflns_limit_k_min -9
_diffrn_reflns_limit_l_max 9
_diffrn_reflns_limit_l_min -9
_diffrn_reflns_number 2838
_diffrn_reflns_theta_full 26.96
_diffrn_reflns_theta_max 26.96
_diffrn_reflns_theta_min 2.94
_diffrn_standards_decay_% 1.3
_diffrn_standards_interval_time 120
_diffrn_standards_number 2
_exptl_absorpt_coefficient_mu 5.975
_exptl_absorpt_correction_T_max 0.4884
_exptl_absorpt_correction_T_min 0.2855
_exptl_absorpt_correction_type psi-scan
_exptl_absorpt_process_details '(North <i>et al.</i>, 1968)'
_exptl_crystal_colour green
_exptl_crystal_density_diffrn 3.967
_exptl_crystal_density_method 'not measured'
_exptl_crystal_description prism
_exptl_crystal_F_000 364
_exptl_crystal_size_max 0.28
_exptl_crystal_size_mid 0.21
_exptl_crystal_size_min 0.14
_refine_diff_density_max 1.229
_refine_diff_density_min -0.582
_refine_ls_extinction_coef 0.0119(9)
_refine_ls_extinction_expression Fc^*^=kFc[1+0.001xFc^2^\l^3^/sin(2\q)]^-1/4^
_refine_ls_extinction_method 'SHELXL97 (Sheldrick, 2008)'
_refine_ls_goodness_of_fit_ref 1.187
_refine_ls_matrix_type full
_refine_ls_number_parameters 112
_refine_ls_number_reflns 1431
_refine_ls_number_restraints 0
_refine_ls_restrained_S_all 1.187
_refine_ls_R_factor_all 0.0204
_refine_ls_R_factor_gt 0.0195
_refine_ls_shift/su_max 0.000
_refine_ls_shift/su_mean 0.000
_refine_ls_structure_factor_coef Fsqd
_refine_ls_weighting_details 'calc w=1/[\s^2^(Fo^2^)+(0.0210P)^2^+0.8764P] where P=(Fo^2^+2Fc^2^)/3'
_refine_ls_weighting_scheme calc
_refine_ls_wR_factor_gt 0.0510
_refine_ls_wR_factor_ref 0.0514
_reflns_number_gt 1380
_reflns_number_total 1431
_reflns_threshold_expression I>2\s(I)
_cod_data_source_file vn2079sup1.cf
_cod_data_source_block I
_cod_original_cell_volume 328.83(7)
_cod_database_code 2239035
_cod_database_fobs_code 2239035

loop_
_symmetry_equiv_pos_as_xyz
'x, y, z'
'-x, -y, -z'

loop_
_atom_site_type_symbol
_atom_site_label
_atom_site_fract_x
_atom_site_fract_y
_atom_site_fract_z
_atom_site_U_iso_or_equiv
_atom_site_adp_type
_atom_site_calc_flag
_atom_site_refinement_flags
_atom_site_occupancy
_atom_site_symmetry_multiplicity
Mo Mo1 0.18308(4) 0.03418(4) 0.28342(4) 0.00999(11) Uani d . 1 1
Mo Mo2 0.66625(5) 0.42440(4) 0.20010(5) 0.01552(11) Uani d . 1 1
Fe Fe1 0.39452(8) 0.09553(7) 0.81999(7) 0.00988(13) Uani d . 1 1
Na Na1 0.7648(4) 0.4490(3) 0.7567(4) 0.0221(8) Uani d P 0.631(9) 1
Li Li1 0.7648(4) 0.4490(3) 0.7567(4) 0.0221(8) Uani d P 0.369(9) 1
O O1 0.3163(4) 0.8758(3) 0.2278(4) 0.0137(5) Uani d . 1 1
O O2 0.8946(4) 0.9550(4) 0.1547(4) 0.0145(5) Uani d . 1 1
O O3 0.5285(4) 0.6200(3) 0.1475(4) 0.0171(5) Uani d . 1 1
O O4 0.7530(5) 0.4334(4) 0.4476(4) 0.0267(6) Uani d . 1 1
O O5 0.2937(4) 0.2661(4) 0.2401(4) 0.0203(6) Uani d . 1 1
O O6 0.2403(4) 0.0424(4) 0.5373(4) 0.0205(6) Uani d . 1 1
O O7 0.8963(5) 0.5147(4) 0.1521(5) 0.0284(7) Uani d . 1 1
O O8 0.5823(4) 0.1597(3) 0.1114(3) 0.0118(5) Uani d . 1 1

loop_
_atom_site_aniso_label
_atom_site_aniso_U_11
_atom_site_aniso_U_22
_atom_site_aniso_U_33
_atom_site_aniso_U_12
_atom_site_aniso_U_13
_atom_site_aniso_U_23
Mo1 0.00649(16) 0.01197(16) 0.01053(16) 0.00259(11) 0.00226(11) -0.00055(10)
Mo2 0.01547(17) 0.00794(16) 0.01610(17) 0.00378(12) -0.00234(12) -0.00076(11)
Fe1 0.0090(2) 0.0088(2) 0.0107(2) 0.00255(17) 0.00243(18) 0.00021(17)
Na1 0.0196(12) 0.0174(12) 0.0338(14) 0.0070(9) 0.0138(10) 0.0076(9)
Li1 0.0196(12) 0.0174(12) 0.0338(14) 0.0070(9) 0.0138(10) 0.0076(9)
O1 0.0108(11) 0.0136(12) 0.0192(13) 0.0043(9) 0.0079(10) 0.0032(10)
O2 0.0079(11) 0.0197(13) 0.0160(12) 0.0042(9) 0.0046(9) -0.0008(10)
O3 0.0194(13) 0.0091(11) 0.0184(13) 0.0053(10) 0.0015(10) -0.0009(9)
O4 0.0291(15) 0.0247(15) 0.0164(14) 0.0096(12) -0.0039(11) -0.0030(11)
O5 0.0191(13) 0.0144(12) 0.0253(14) 0.0021(10) 0.0080(11) -0.0002(11)
O6 0.0158(13) 0.0329(15) 0.0112(12) 0.0074(11) 0.0034(10) -0.0008(11)
O7 0.0238(15) 0.0207(14) 0.0334(17) 0.0006(12) 0.0069(13) 0.0042(12)
O8 0.0124(11) 0.0097(11) 0.0119(11) 0.0034(9) 0.0028(9) 0.0014(9)

loop_
_atom_type_symbol
_atom_type_description
_atom_type_scat_dispersion_real
_atom_type_scat_dispersion_imag
_atom_type_scat_source
O O 0.0106 0.0060 'International Tables Vol C Tables 4.2.6.8 and 6.1.1.4'
Fe Fe 0.3463 0.8444 'International Tables Vol C Tables 4.2.6.8 and 6.1.1.4'
Mo Mo -1.6832 0.6857 'International Tables Vol C Tables 4.2.6.8 and 6.1.1.4'
Li Li -0.0003 0.0001 'International Tables Vol C Tables 4.2.6.8 and 6.1.1.4'
Na Na 0.0362 0.0249 'International Tables Vol C Tables 4.2.6.8 and 6.1.1.4'

loop_
_geom_angle_atom_site_label_1
_geom_angle_atom_site_label_2
_geom_angle_atom_site_label_3
_geom_angle_site_symmetry_1
_geom_angle_site_symmetry_3
_geom_angle
O5 Mo1 O6 . . 107.29(13)
O5 Mo1 O1 . 1_545 110.16(12)
O6 Mo1 O1 . 1_545 106.37(12)
O5 Mo1 O2 . 1_445 110.72(12)
O6 Mo1 O2 . 1_445 108.81(12)
O1 Mo1 O2 1_545 1_445 113.22(11)
O4 Mo2 O7 . . 105.39(15)
O4 Mo2 O8 . . 103.81(12)
O7 Mo2 O8 . . 103.08(13)
O4 Mo2 O3 . . 103.37(13)
O7 Mo2 O3 . . 103.71(13)
O8 Mo2 O3 . . 134.72(11)
O4 Mo2 O3 . 2_665 168.20(13)
O7 Mo2 O3 . 2_665 86.38(13)
O8 Mo2 O3 . 2_665 72.08(9)
O3 Mo2 O3 . 2_665 73.94(11)
O6 Fe1 O8 . 2_656 101.81(11)
O6 Fe1 O3 . 2_666 99.65(12)
O8 Fe1 O3 2_656 2_666 156.83(11)
O6 Fe1 O2 . 2_666 88.11(11)
O8 Fe1 O2 2_656 2_666 92.41(10)
O3 Fe1 O2 2_666 2_666 96.92(11)
O6 Fe1 O8 . 1_556 174.67(11)
O8 Fe1 O8 2_656 1_556 78.88(11)
O3 Fe1 O8 2_666 1_556 78.95(10)
O2 Fe1 O8 2_666 1_556 97.16(10)
O6 Fe1 O1 . 2_666 87.72(11)
O8 Fe1 O1 2_656 2_666 84.61(10)
O3 Fe1 O1 2_666 2_666 87.65(10)
O2 Fe1 O1 2_666 2_666 174.27(10)
O8 Fe1 O1 1_556 2_666 87.08(10)

loop_
_geom_bond_atom_site_label_1
_geom_bond_atom_site_label_2
_geom_bond_site_symmetry_2
_geom_bond_distance
_geom_bond_publ_flag
Mo1 O5 . 1.737(3) y
Mo1 O6 . 1.768(3) y
Mo1 O1 1_545 1.775(2) y
Mo1 O2 1_445 1.787(2) y
Mo2 O4 . 1.701(3) y
Mo2 O7 . 1.707(3) y
Mo2 O8 . 1.880(2) y
Mo2 O3 . 1.884(2) y
Mo2 O3 2_665 2.400(3) y
Mo2 O5 . 2.636(3) y
Fe1 O6 . 1.947(3) y
Fe1 O8 2_656 1.961(2) y
Fe1 O3 2_666 1.975(2) y
Fe1 O2 2_666 2.002(2) y
Fe1 O8 1_556 2.041(2) y
Fe1 O1 2_666 2.101(2) y
Na1 O7 2_766 2.123(4) y
Na1 O5 2_666 2.211(3) y
Na1 O4 . 2.252(4) y
Na1 O1 2_666 2.286(3) y
Na1 O3 2_666 2.306(3) y
Na1 O7 1_556 2.718(4) y
